data_1543877
loop_
_publ_author_name
'Bern\`es, Sylvain'
'Guti\'errez, Ren\'e'
'Hern\'andez-T\'ellez, Guadalupe'
'Moreno, Gloria E.'

_publ_section_title
;
 ({-})-Sparteinium tetrachloridozincate monohydrate
;
_journal_coeditor_code WM4021
_journal_issue 8
_journal_name_full IUCrData
_journal_page_first x161237
_journal_paper_doi 10.1107/S2414314616012372
_journal_volume 1
_journal_year 2016
_chemical_formula_iupac '(C15 H28 N2) [Zn Cl4], H2 O'
_chemical_formula_moiety 'C15 H28 N2 2+, Cl4 Zn 2-, H2 O'
_chemical_formula_sum 'C15 H30 Cl4 N2 O Zn'
_chemical_formula_weight 461.58
_chemical_name_common
;
(-)-Sparteinium tetrachloridozincate monohydrate
;
_chemical_name_systematic
;
(-)-7,15-Diazatetracyclo[7.7.1.0^2,7^.0^10,15^]heptadecane-7,15-diium
tetrachloridozincate monohydrate
;
_space_group_crystal_system orthorhombic
_space_group_IT_number 19
_space_group_name_Hall 'P 2ac 2ab'
_space_group_name_H-M_alt 'P 21 21 21'
_symmetry_space_group_name_Hall 'P 2ac 2ab'
_symmetry_space_group_name_H-M 'P 21 21 21'
_atom_sites_solution_hydrogens mixed
_atom_sites_solution_primary isomor
_atom_sites_solution_secondary difmap
_audit_creation_method SHELXL-2014/7
_cell_angle_alpha 90
_cell_angle_beta 90
_cell_angle_gamma 90
_cell_formula_units_Z 4
_cell_length_a 8.4549(6)
_cell_length_b 14.7691(10)
_cell_length_c 16.3607(9)
_cell_measurement_reflns_used 65
_cell_measurement_temperature 297.0(10)
_cell_measurement_theta_max 14.02
_cell_measurement_theta_min 4.64
_cell_volume 2043.0(2)
_computing_cell_refinement
;
XSCANS (Bruker, 1997)
;
_computing_data_collection
;
XSCANS (Bruker, 1997)
;
_computing_data_reduction
;
XSCANS (Bruker, 1997)
;
_computing_molecular_graphics
;
XP in SHELXTL (Sheldrick, 2008) and Mercury (Macrae <i>et al.</i>,
2008)
;
_computing_publication_material
;
SHELXL2014 (Sheldrick, 2015)
;
_computing_structure_refinement
;
SHELXL2014 (Sheldrick, 2015)
;
_computing_structure_solution 'coordinates taken from an isostructural compound'
_diffrn_ambient_temperature 297.0(10)
_diffrn_measured_fraction_theta_full 0.998
_diffrn_measured_fraction_theta_max 0.993
_diffrn_measurement_device_type 'Bruker P4'
_diffrn_measurement_method '2\q/\w scans'
_diffrn_radiation_monochromator graphite
_diffrn_radiation_type MoK\a
_diffrn_radiation_wavelength 0.71073
_diffrn_reflns_av_R_equivalents 0.0169
_diffrn_reflns_limit_h_max 1
_diffrn_reflns_limit_h_min -11
_diffrn_reflns_limit_k_max 1
_diffrn_reflns_limit_k_min -20
_diffrn_reflns_limit_l_max 23
_diffrn_reflns_limit_l_min -1
_diffrn_reflns_number 4207
_diffrn_reflns_theta_full 25.242
_diffrn_reflns_theta_max 29.999
_diffrn_reflns_theta_min 1.858
_diffrn_standards_decay_% 1.5
_diffrn_standards_interval_count 97
_diffrn_standards_number 3
_exptl_absorpt_coefficient_mu 1.730
_exptl_absorpt_correction_T_max 0.277
_exptl_absorpt_correction_T_min 0.210
_exptl_absorpt_correction_type psi-scan
_exptl_absorpt_process_details
;
(XSCANS; Bruker, 1997)
;
_exptl_crystal_colour pale_yellow
_exptl_crystal_density_diffrn 1.501
_exptl_crystal_description prism
_exptl_crystal_F_000 960
_exptl_crystal_size_max 0.5
_exptl_crystal_size_mid 0.5
_exptl_crystal_size_min 0.5
_refine_diff_density_max 0.264
_refine_diff_density_min -0.267
_refine_ls_abs_structure_details
;
Flack <i>x</i> determined using 593 quotients
[(<i>I</i>^+^)-(<i>I</i>^-^)]/[(<i>I</i>^+^)+(<i>I</i>^-^)]
(Parsons <i>et al.</i>,  2013)
;
_refine_ls_abs_structure_Flack -0.004(11)
_refine_ls_extinction_coef 0.0095(6)
_refine_ls_extinction_expression Fc^*^=kFc[1+0.001xFc^2^\l^3^/sin(2\q)]^-1/4^
_refine_ls_extinction_method
;
SHELXL2014 (Sheldrick, 2015)
;
_refine_ls_goodness_of_fit_ref 1.050
_refine_ls_hydrogen_treatment mixed
_refine_ls_matrix_type full
_refine_ls_number_constraints 0
_refine_ls_number_parameters 215
_refine_ls_number_reflns 3989
_refine_ls_number_restraints 3
_refine_ls_restrained_S_all 1.049
_refine_ls_R_factor_all 0.0304
_refine_ls_R_factor_gt 0.0265
_refine_ls_shift/su_max 0.000
_refine_ls_shift/su_mean 0.000
_refine_ls_structure_factor_coef Fsqd
_refine_ls_weighting_details 'w=1/[\s^2^(Fo^2^)+(0.0309P)^2^+0.3509P] where P=(Fo^2^+2Fc^2^)/3'
_refine_ls_weighting_scheme calc
_refine_ls_wR_factor_gt 0.0659
_refine_ls_wR_factor_ref 0.0679
_reflns_number_gt 3673
_reflns_number_total 3989
_reflns_threshold_expression 'I > 2\s(I)'
_cod_data_source_file wm4021sup1.cif
_cod_data_source_block I
_cod_database_code 1543877

loop_
_space_group_symop_operation_xyz
'x, y, z'
'-x+1/2, -y, z+1/2'
'-x, y+1/2, -z+1/2'
'x+1/2, -y+1/2, -z'

loop_
_atom_site_type_symbol
_atom_site_label
_atom_site_fract_x
_atom_site_fract_y
_atom_site_fract_z
_atom_site_U_iso_or_equiv
_atom_site_adp_type
_atom_site_calc_flag
_atom_site_occupancy
Zn Zn1 0.47336(4) 0.00375(2) 0.13525(2) 0.03925(8) Uani d 1
Cl Cl1 0.43251(8) -0.14733(4) 0.17192(4) 0.04092(14) Uani d 1
Cl Cl2 0.60888(9) 0.06123(4) 0.24235(4) 0.04872(16) Uani d 1
Cl Cl3 0.23318(10) 0.07286(6) 0.13219(6) 0.0611(2) Uani d 1
Cl Cl4 0.59037(10) 0.01131(6) 0.01301(4) 0.0581(2) Uani d 1
N N1 0.7771(3) 0.39420(14) 0.16364(12) 0.0352(4) Uani d 1
H H1 0.7235 0.3756 0.2140 0.042 Uiso calc 1
N N2 1.0034(3) 0.25994(14) 0.31415(12) 0.0378(4) Uani d 1
H H2 1.1143 0.2420 0.3078 0.045 Uiso calc 1
C C1 0.6597(4) 0.44897(19) 0.11347(17) 0.0485(7) Uani d 1
H H3 0.6328 0.5041 0.1426 0.058 Uiso calc 1
H H4 0.7076 0.4658 0.0618 0.058 Uiso calc 1
C C2 0.5127(4) 0.3951(3) 0.0979(2) 0.0611(8) Uani d 1
H H5 0.4415 0.4299 0.0636 0.073 Uiso calc 1
H H6 0.4595 0.3832 0.1493 0.073 Uiso calc 1
C C3 0.5513(5) 0.3052(2) 0.05581(19) 0.0605(9) Uani d 1
H H7 0.4561 0.2689 0.0519 0.073 Uiso calc 1
H H8 0.5890 0.3169 0.0008 0.073 Uiso calc 1
C C4 0.6767(4) 0.25307(19) 0.10303(17) 0.0514(7) Uani d 1
H H9 0.6331 0.2341 0.1551 0.062 Uiso calc 1
H H10 0.7050 0.1991 0.0726 0.062 Uiso calc 1
C C5 0.8241(4) 0.30901(16) 0.11801(14) 0.0388(5) Uani d 1
H H11 0.8644 0.3278 0.0645 0.047 Uiso calc 1
C C6 0.9576(4) 0.25900(17) 0.16147(15) 0.0403(5) Uani d 1
H H12 0.9900 0.2087 0.1262 0.048 Uiso calc 1
C C7 1.0478(3) 0.39856(18) 0.22780(15) 0.0418(5) Uani d 1
H H13 1.1381 0.4392 0.2355 0.050 Uiso calc 1
C C8 0.9460(4) 0.2225(2) 0.39410(16) 0.0497(7) Uani d 1
H H14 0.9533 0.1570 0.3931 0.060 Uiso calc 1
H H15 0.8358 0.2388 0.4018 0.060 Uiso calc 1
C C9 1.0428(5) 0.2589(3) 0.46439(18) 0.0661(9) Uani d 1
H H16 1.1502 0.2363 0.4602 0.079 Uiso calc 1
H H17 0.9986 0.2373 0.5155 0.079 Uiso calc 1
C C10 1.0455(5) 0.3613(3) 0.46488(18) 0.0653(9) Uani d 1
H H18 1.1169 0.3824 0.5072 0.078 Uiso calc 1
H H19 0.9405 0.3840 0.4773 0.078 Uiso calc 1
C C11 1.0988(4) 0.3981(2) 0.38265(17) 0.0531(7) Uani d 1
H H20 1.0929 0.4637 0.3834 0.064 Uiso calc 1
H H21 1.2081 0.3812 0.3733 0.064 Uiso calc 1
C C12 0.9973(3) 0.36208(16) 0.31331(15) 0.0374(5) Uani d 1
H H22 0.8878 0.3807 0.3233 0.045 Uiso calc 1
C C13 0.9161(3) 0.45208(16) 0.18746(15) 0.0415(6) Uani d 1
H H23 0.8806 0.4989 0.2247 0.050 Uiso calc 1
H H24 0.9575 0.4816 0.1390 0.050 Uiso calc 1
C C14 0.9123(3) 0.21852(17) 0.24551(15) 0.0411(5) Uani d 1
H H25 0.8002 0.2278 0.2549 0.049 Uiso calc 1
H H26 0.9316 0.1538 0.2447 0.049 Uiso calc 1
C C15 1.0995(3) 0.3218(2) 0.17079(18) 0.0481(6) Uani d 1
H H27 1.1309 0.3458 0.1180 0.058 Uiso calc 1
H H28 1.1885 0.2893 0.1941 0.058 Uiso calc 1
O O1 0.6895(3) 0.68939(18) 0.1878(2) 0.0692(7) Uani d 1
H H29 0.615(4) 0.728(3) 0.191(3) 0.104 Uiso d 1
H H30 0.663(6) 0.652(2) 0.225(2) 0.104 Uiso d 1

loop_
_atom_site_aniso_label
_atom_site_aniso_U_11
_atom_site_aniso_U_22
_atom_site_aniso_U_33
_atom_site_aniso_U_12
_atom_site_aniso_U_13
_atom_site_aniso_U_23
Zn1 0.04187(15) 0.03891(14) 0.03698(13) 0.00235(14) -0.00004(12) 0.00472(12)
Cl1 0.0427(3) 0.0356(2) 0.0444(3) 0.0003(2) 0.0092(3) 0.0001(2)
Cl2 0.0510(4) 0.0450(3) 0.0501(3) -0.0082(3) -0.0069(3) 0.0003(3)
Cl3 0.0533(4) 0.0619(4) 0.0682(4) 0.0224(4) -0.0027(4) 0.0087(4)
Cl4 0.0641(4) 0.0739(5) 0.0364(3) 0.0058(4) 0.0041(3) 0.0145(3)
N1 0.0422(10) 0.0339(9) 0.0295(8) -0.0015(9) 0.0028(9) -0.0006(7)
N2 0.0337(11) 0.0444(10) 0.0353(9) -0.0008(9) 0.0005(9) 0.0061(8)
C1 0.0596(17) 0.0436(13) 0.0423(13) 0.0089(14) -0.0058(13) 0.0032(11)
C2 0.0538(18) 0.077(2) 0.0529(16) 0.0031(18) -0.0186(16) 0.0067(15)
C3 0.072(2) 0.0652(18) 0.0442(13) -0.0149(18) -0.0240(16) 0.0035(13)
C4 0.070(2) 0.0438(13) 0.0408(12) -0.0132(14) -0.0098(14) -0.0037(11)
C5 0.0534(15) 0.0347(11) 0.0284(10) -0.0007(11) 0.0024(10) -0.0019(8)
C6 0.0469(14) 0.0394(11) 0.0346(10) 0.0054(12) 0.0081(11) -0.0020(9)
C7 0.0362(12) 0.0465(12) 0.0429(12) -0.0138(11) 0.0015(11) 0.0050(10)
C8 0.0524(17) 0.0590(15) 0.0376(11) -0.0026(15) 0.0018(13) 0.0153(11)
C9 0.070(2) 0.087(2) 0.0411(14) 0.006(2) -0.0077(16) 0.0119(15)
C10 0.069(2) 0.086(2) 0.0410(14) -0.002(2) -0.0115(16) -0.0094(14)
C11 0.0483(16) 0.0615(16) 0.0497(15) -0.0074(15) -0.0099(13) -0.0073(13)
C12 0.0326(12) 0.0416(11) 0.0379(11) -0.0026(10) -0.0022(10) 0.0013(9)
C13 0.0505(14) 0.0336(10) 0.0405(12) -0.0108(11) 0.0020(12) 0.0034(9)
C14 0.0476(14) 0.0364(11) 0.0392(12) -0.0018(11) -0.0011(12) 0.0014(9)
C15 0.0380(13) 0.0614(16) 0.0448(13) 0.0011(13) 0.0136(12) 0.0105(13)
O1 0.0514(13) 0.0620(14) 0.0942(19) -0.0091(11) 0.0106(15) 0.0043(14)

loop_
_atom_type_symbol
_atom_type_description
_atom_type_scat_dispersion_real
_atom_type_scat_dispersion_imag
_atom_type_scat_source
C C 0.0033 0.0016 'International Tables Vol C Tables 4.2.6.8 and 6.1.1.4'
H H 0.0000 0.0000 'International Tables Vol C Tables 4.2.6.8 and 6.1.1.4'
N N 0.0061 0.0033 'International Tables Vol C Tables 4.2.6.8 and 6.1.1.4'
O O 0.0106 0.0060 'International Tables Vol C Tables 4.2.6.8 and 6.1.1.4'
Cl Cl 0.1484 0.1585 'International Tables Vol C Tables 4.2.6.8 and 6.1.1.4'
Zn Zn 0.2839 1.4301 'International Tables Vol C Tables 4.2.6.8 and 6.1.1.4'

loop_
_geom_angle_atom_site_label_1
_geom_angle_atom_site_label_2
_geom_angle_atom_site_label_3
_geom_angle
Cl4 Zn1 Cl2 116.81(3)
Cl4 Zn1 Cl3 110.69(3)
Cl2 Zn1 Cl3 107.54(3)
Cl4 Zn1 Cl1 110.06(3)
Cl2 Zn1 Cl1 103.57(3)
Cl3 Zn1 Cl1 107.60(3)
C13 N1 C5 113.2(2)
C13 N1 C1 110.3(2)
C5 N1 C1 110.28(19)
C13 N1 H1 107.6
C5 N1 H1 107.6
C1 N1 H1 107.6
C14 N2 C8 109.7(2)
C14 N2 C12 112.65(19)
C8 N2 C12 111.4(2)
C14 N2 H2 107.6
C8 N2 H2 107.6
C12 N2 H2 107.6
C2 C1 N1 110.5(2)
C2 C1 H3 109.5
N1 C1 H3 109.5
C2 C1 H4 109.5
N1 C1 H4 109.5
H3 C1 H4 108.1
C1 C2 C3 111.1(3)
C1 C2 H5 109.4
C3 C2 H5 109.4
C1 C2 H6 109.4
C3 C2 H6 109.4
H5 C2 H6 108.0
C4 C3 C2 111.1(2)
C4 C3 H7 109.4
C2 C3 H7 109.4
C4 C3 H8 109.4
C2 C3 H8 109.4
H7 C3 H8 108.0
C5 C4 C3 112.3(2)
C5 C4 H9 109.1
C3 C4 H9 109.1
C5 C4 H10 109.1
C3 C4 H10 109.1
H9 C4 H10 107.9
C4 C5 N1 108.5(2)
C4 C5 C6 114.8(2)
N1 C5 C6 111.49(19)
C4 C5 H11 107.2
N1 C5 H11 107.2
C6 C5 H11 107.2
C15 C6 C5 109.6(2)
C15 C6 C14 109.9(2)
C5 C6 C14 114.7(2)
C15 C6 H12 107.4
C5 C6 H12 107.4
C14 C6 H12 107.4
C13 C7 C15 109.3(2)
C13 C7 C12 111.7(2)
C15 C7 C12 111.6(2)
C13 C7 H13 108.0
C15 C7 H13 108.0
C12 C7 H13 108.0
N2 C8 C9 110.9(3)
N2 C8 H14 109.5
C9 C8 H14 109.5
N2 C8 H15 109.5
C9 C8 H15 109.5
H14 C8 H15 108.0
C8 C9 C10 111.6(3)
C8 C9 H16 109.3
C10 C9 H16 109.3
C8 C9 H17 109.3
C10 C9 H17 109.3
H16 C9 H17 108.0
C9 C10 C11 110.9(3)
C9 C10 H18 109.5
C11 C10 H18 109.5
C9 C10 H19 109.5
C11 C10 H19 109.5
H18 C10 H19 108.0
C12 C11 C10 111.7(3)
C12 C11 H20 109.3
C10 C11 H20 109.3
C12 C11 H21 109.3
C10 C11 H21 109.3
H20 C11 H21 107.9
N2 C12 C11 108.9(2)
N2 C12 C7 110.1(2)
C11 C12 C7 113.3(2)
N2 C12 H22 108.1
C11 C12 H22 108.1
C7 C12 H22 108.1
N1 C13 C7 112.95(19)
N1 C13 H23 109.0
C7 C13 H23 109.0
N1 C13 H24 109.0
C7 C13 H24 109.0
H23 C13 H24 107.8
N2 C14 C6 112.5(2)
N2 C14 H25 109.1
C6 C14 H25 109.1
N2 C14 H26 109.1
C6 C14 H26 109.1
H25 C14 H26 107.8
C6 C15 C7 106.6(2)
C6 C15 H27 110.4
C7 C15 H27 110.4
C6 C15 H28 110.4
C7 C15 H28 110.4
H27 C15 H28 108.6
H29 O1 H30 102(2)

loop_
_geom_bond_atom_site_label_1
_geom_bond_atom_site_label_2
_geom_bond_distance
Zn1 Cl4 2.2341(7)
Zn1 Cl2 2.2592(7)
Zn1 Cl3 2.2734(8)
Zn1 Cl1 2.3362(7)
N1 C13 1.505(3)
N1 C5 1.516(3)
N1 C1 1.521(3)
N1 H1 0.9800
N2 C14 1.493(3)
N2 C8 1.501(3)
N2 C12 1.509(3)
N2 H2 0.9800
C1 C2 1.498(5)
C1 H3 0.9700
C1 H4 0.9700
C2 C3 1.530(5)
C2 H5 0.9700
C2 H6 0.9700
C3 C4 1.521(5)
C3 H7 0.9700
C3 H8 0.9700
C4 C5 1.515(4)
C4 H9 0.9700
C4 H10 0.9700
C5 C6 1.525(4)
C5 H11 0.9800
C6 C15 1.524(4)
C6 C14 1.547(3)
C6 H12 0.9800
C7 C13 1.516(4)
C7 C15 1.532(4)
C7 C12 1.559(3)
C7 H13 0.9800
C8 C9 1.511(5)
C8 H14 0.9700
C8 H15 0.9700
C9 C10 1.513(5)
C9 H16 0.9700
C9 H17 0.9700
C10 C11 1.519(4)
C10 H18 0.9700
C10 H19 0.9700
C11 C12 1.518(4)
C11 H20 0.9700
C11 H21 0.9700
C12 H22 0.9800
C13 H23 0.9700
C13 H24 0.9700
C14 H25 0.9700
C14 H26 0.9700
C15 H27 0.9700
C15 H28 0.9700
O1 H29 0.855(11)
O1 H30 0.851(11)

loop_
_geom_hbond_atom_site_label_D
_geom_hbond_atom_site_label_H
_geom_hbond_atom_site_label_A
_geom_hbond_site_symmetry_A
_geom_hbond_distance_DH
_geom_hbond_distance_HA
_geom_hbond_distance_DA
_geom_hbond_angle_DHA
_geom_hbond_publ_flag
N1 H1 Cl1 3_655 0.98 2.31 3.279(2) 169.9 y
N2 H2 O1 3_745 0.98 1.83 2.798(3) 167.5 y
O1 H30 Cl2 3_655 0.851(11) 2.71(4) 3.355(3) 133(4) y
O1 H30 Cl3 3_655 0.851(11) 2.76(3) 3.473(3) 143(4) y
O1 H29 Cl1 1_565 0.855(11) 2.417(14) 3.257(3) 167(4) y

loop_
_geom_torsion_atom_site_label_1
_geom_torsion_atom_site_label_2
_geom_torsion_atom_site_label_3
_geom_torsion_atom_site_label_4
_geom_torsion
C13 N1 C1 C2 -173.4(2)
C5 N1 C1 C2 60.8(3)
N1 C1 C2 C3 -56.3(3)
C1 C2 C3 C4 52.9(4)
C2 C3 C4 C5 -54.1(4)
C3 C4 C5 N1 57.4(3)
C3 C4 C5 C6 -177.1(2)
C13 N1 C5 C4 175.8(2)
C1 N1 C5 C4 -60.1(3)
C13 N1 C5 C6 48.4(3)
C1 N1 C5 C6 172.5(2)
C4 C5 C6 C15 178.6(2)
N1 C5 C6 C15 -57.6(3)
C4 C5 C6 C14 -57.2(3)
N1 C5 C6 C14 66.6(3)
C14 N2 C8 C9 176.5(3)
C12 N2 C8 C9 -58.0(3)
N2 C8 C9 C10 54.9(4)
C8 C9 C10 C11 -53.4(5)
C9 C10 C11 C12 55.3(4)
C14 N2 C12 C11 -177.5(2)
C8 N2 C12 C11 58.7(3)
C14 N2 C12 C7 -52.7(3)
C8 N2 C12 C7 -176.5(2)
C10 C11 C12 N2 -57.3(3)
C10 C11 C12 C7 179.8(3)
C13 C7 C12 N2 119.0(2)
C15 C7 C12 N2 -3.8(3)
C13 C7 C12 C11 -118.8(3)
C15 C7 C12 C11 118.5(3)
C5 N1 C13 C7 -48.2(3)
C1 N1 C13 C7 -172.3(2)
C15 C7 C13 N1 56.2(3)
C12 C7 C13 N1 -67.9(3)
C8 N2 C14 C6 176.1(2)
C12 N2 C14 C6 51.3(3)
C15 C6 C14 N2 7.5(3)
C5 C6 C14 N2 -116.5(3)
C5 C6 C15 C7 65.0(3)
C14 C6 C15 C7 -62.0(3)
C13 C7 C15 C6 -63.8(3)
C12 C7 C15 C6 60.3(3)

_cod_database_fobs_code 1543877
